data_7206511
loop_
_publ_author_name
'Xia, Yana'
'Li, Shaoguang'
'Wu, Biao'
'Liu, Yanyan'
'Yang, Xiao-Juan'

_publ_section_title
;
 Coordination polymers and metallomacrocycles based on
 bis(pyridylcarbamate) ligands with flexible glycol spacers
;
_journal_issue 19
_journal_name_full CrystEngComm
_journal_page_first 5763
_journal_paper_doi 10.1039/c1ce05392b
_journal_volume 13
_journal_year 2011
_chemical_formula_sum 'C32 H42 Cl4 N8 O13 Zn2'
_chemical_formula_weight 1019.28
_chemical_name_systematic
;
?
;
_space_group_IT_number 12
_symmetry_cell_setting monoclinic
_symmetry_space_group_name_Hall '-C 2y'
_symmetry_space_group_name_H-M 'C 1 2/m 1'
_atom_sites_solution_hydrogens geom
_atom_sites_solution_primary direct
_atom_sites_solution_secondary difmap
_audit_creation_method SHELXL-97
_cell_angle_alpha 90.00
_cell_angle_beta 92.88(2)
_cell_angle_gamma 90.00
_cell_formula_units_Z 2
_cell_length_a 15.84(2)
_cell_length_b 24.75(2)
_cell_length_c 7.724(8)
_cell_measurement_temperature 293(2)
_cell_volume 3024(6)
_computing_cell_refinement 'Bruker SMART'
_computing_data_collection 'Bruker SMART APEX II'
_computing_data_reduction 'Bruker SAINT'
_computing_structure_refinement 'SHELXL-97 (Sheldrick, 2008)'
_computing_structure_solution 'SHELXS-97 (Sheldrick, 2008)'
_diffrn_ambient_temperature 293(2)
_diffrn_measured_fraction_theta_full 0.998
_diffrn_measured_fraction_theta_max 0.998
_diffrn_measurement_device_type 'Bruker APEX II area detector'
_diffrn_measurement_method '\w scans'
_diffrn_radiation_monochromator graphite
_diffrn_radiation_source 'fine-focus sealed tube'
_diffrn_radiation_type MoK\a
_diffrn_radiation_wavelength 0.71073
_diffrn_reflns_av_R_equivalents 0.0471
_diffrn_reflns_av_sigmaI/netI 0.0414
_diffrn_reflns_limit_h_max 18
_diffrn_reflns_limit_h_min -18
_diffrn_reflns_limit_k_max 29
_diffrn_reflns_limit_k_min -28
_diffrn_reflns_limit_l_max 6
_diffrn_reflns_limit_l_min -9
_diffrn_reflns_number 7351
_diffrn_reflns_theta_full 25.00
_diffrn_reflns_theta_max 25.00
_diffrn_reflns_theta_min 1.53
_exptl_absorpt_coefficient_mu 1.018
_exptl_absorpt_correction_T_max 0.7431
_exptl_absorpt_correction_T_min 0.6744
_exptl_absorpt_correction_type multi-scan
_exptl_absorpt_process_details SADABS
_exptl_crystal_colour colorless
_exptl_crystal_density_diffrn 1.119
_exptl_crystal_density_method 'not measured'
_exptl_crystal_description Block
_exptl_crystal_F_000 1044
_exptl_crystal_size_max 0.42
_exptl_crystal_size_mid 0.36
_exptl_crystal_size_min 0.31
_platon_squeeze_details
;
;
_refine_diff_density_max 0.533
_refine_diff_density_min -0.256
_refine_diff_density_rms 0.070
_refine_ls_extinction_method none
_refine_ls_goodness_of_fit_ref 0.809
_refine_ls_hydrogen_treatment mixed
_refine_ls_matrix_type full
_refine_ls_number_parameters 149
_refine_ls_number_reflns 2732
_refine_ls_number_restraints 2
_refine_ls_restrained_S_all 0.811
_refine_ls_R_factor_all 0.0507
_refine_ls_R_factor_gt 0.0410
_refine_ls_shift/su_max 0.000
_refine_ls_shift/su_mean 0.000
_refine_ls_structure_factor_coef Fsqd
_refine_ls_weighting_details 'calc w=1/[\s^2^(Fo^2^)+(0.1135P)^2^+2.6455P] where P=(Fo^2^+2Fc^2^)/3'
_refine_ls_weighting_scheme calc
_refine_ls_wR_factor_gt 0.1282
_refine_ls_wR_factor_ref 0.1357
_reflns_number_gt 2197
_reflns_number_total 2732
_reflns_threshold_expression >2sigma(I)
_cod_data_source_file c1ce05392b.txt
_cod_data_source_block x1
_cod_depositor_comments
;
The following automatic conversions were performed:

'_symmetry_cell_setting' value 'Monoclinic' changed to 'monoclinic'
according to /home/saulius/struct/CIF-dictionaries/cif_core.dic
dictionary named 'cif_core.dic' version 2.4.1 from
2010-06-29.

'_exptl_absorpt_correction_type' value 'Multi-scan'
changed to 'multi-scan' according to
/home/saulius/struct/CIF-dictionaries/cif_core.dic dictionary named
'cif_core.dic' version 2.4.1 from 2010-06-29.

Automatic conversion script
Id: cif_fix_values 1715 2011-07-08 13:25:40Z adriana 
;
_cod_original_cell_volume 3026(6)
_cod_original_sg_symbol_H-M C2/m
_cod_database_code 7206511

loop_
_symmetry_equiv_pos_as_xyz
'x, y, z'
'-x, y, -z'
'x+1/2, y+1/2, z'
'-x+1/2, y+1/2, -z'
'-x, -y, -z'
'x, -y, z'
'-x+1/2, -y+1/2, -z'
'x+1/2, -y+1/2, z'

loop_
_atom_site_label
_atom_site_type_symbol
_atom_site_fract_x
_atom_site_fract_y
_atom_site_fract_z
_atom_site_U_iso_or_equiv
_atom_site_adp_type
_atom_site_occupancy
_atom_site_symmetry_multiplicity
_atom_site_calc_flag
_atom_site_refinement_flags
Zn Zn 0.0000 0.186818(18) 0.5000 0.0439(2) Uani 1 2 d S
Cl Cl 0.07257(5) 0.14332(4) 0.71649(11) 0.0697(3) Uani 1 1 d .
N1 N 0.08033(14) 0.23909(9) 0.3740(3) 0.0456(6) Uani 1 1 d .
N2 N 0.2387(2) 0.34682(12) 0.4837(3) 0.0680(8) Uani 1 1 d .
H2A H 0.2703 0.3667 0.4227 0.082 Uiso 1 1 calc R
O1 O 0.2070(2) 0.33029(12) 0.7648(3) 0.0928(10) Uani 1 1 d .
O2 O 0.30466(17) 0.39306(10) 0.6973(3) 0.0703(7) Uani 1 1 d .
O3 O 0.3333(2) 0.5000 0.8567(4) 0.0649(9) Uani 1 2 d S
C1 C 0.13007(18) 0.27372(12) 0.4678(4) 0.0478(7) Uani 1 1 d .
H1A H 0.1274 0.2737 0.5878 0.057 Uiso 1 1 calc R
C2 C 0.1857(2) 0.30975(13) 0.3909(4) 0.0540(8) Uani 1 1 d .
C3 C 0.1887(3) 0.30846(17) 0.2087(5) 0.0787(12) Uani 1 1 d .
H3A H 0.2244 0.3317 0.1524 0.094 Uiso 1 1 calc R
C4 C 0.1383(3) 0.27226(19) 0.1145(5) 0.0902(14) Uani 1 1 d .
H4A H 0.1405 0.2706 -0.0055 0.108 Uiso 1 1 calc R
C5 C 0.0841(2) 0.23824(15) 0.2002(4) 0.0642(9) Uani 1 1 d .
H5A H 0.0497 0.2144 0.1359 0.077 Uiso 1 1 calc R
C6 C 0.2454(2) 0.35466(13) 0.6594(4) 0.0572(8) Uani 1 1 d .
C7 C 0.3220(3) 0.40362(15) 0.8807(5) 0.0792(11) Uani 1 1 d .
H7A H 0.3485 0.3723 0.9359 0.095 Uiso 1 1 calc R
H7B H 0.2697 0.4109 0.9363 0.095 Uiso 1 1 calc R
C8 C 0.3800(2) 0.45175(13) 0.8990(5) 0.0693(10) Uani 1 1 d .
H8A H 0.4038 0.4539 1.0170 0.083 Uiso 1 1 calc R
H8B H 0.4261 0.4479 0.8219 0.083 Uiso 1 1 calc R
O4 O 0.2461(16) 0.4731(7) 0.303(2) 0.384(16) Uani 0.50 1 d PD
H402 H 0.229(4) 0.5000 0.372(6) 0.10(3) Uiso 1 2 d SD
H401 H 0.2797(16) 0.4494(11) 0.292(4) -0.016(6) Uiso 0.50 1 d PD
O5 O 0.5000 0.5000 0.5000 0.69(5) Uani 1 4 d S

loop_
_atom_site_aniso_label
_atom_site_aniso_U_11
_atom_site_aniso_U_22
_atom_site_aniso_U_33
_atom_site_aniso_U_23
_atom_site_aniso_U_13
_atom_site_aniso_U_12
Zn 0.0428(3) 0.0493(3) 0.0398(3) 0.000 0.00314(19) 0.000
Cl 0.0585(5) 0.0877(6) 0.0631(5) 0.0317(5) 0.0049(4) 0.0111(4)
N1 0.0460(13) 0.0530(13) 0.0379(12) 0.0049(11) 0.0028(10) 0.0009(11)
N2 0.084(2) 0.0761(19) 0.0446(15) 0.0089(14) 0.0094(14) -0.0377(16)
O1 0.137(3) 0.0943(18) 0.0488(14) 0.0019(14) 0.0164(15) -0.0604(19)
O2 0.0946(18) 0.0653(14) 0.0508(13) 0.0043(11) 0.0010(12) -0.0290(13)
O3 0.066(2) 0.0509(17) 0.076(2) 0.000 -0.0156(17) 0.000
C1 0.0516(16) 0.0549(16) 0.0373(14) 0.0061(13) 0.0063(12) -0.0007(14)
C2 0.0565(18) 0.0607(19) 0.0449(16) 0.0134(14) 0.0052(14) -0.0090(15)
C3 0.090(3) 0.103(3) 0.0434(18) 0.0185(19) 0.0103(18) -0.033(2)
C4 0.112(3) 0.123(4) 0.0362(17) 0.011(2) 0.0032(19) -0.047(3)
C5 0.073(2) 0.081(2) 0.0383(16) 0.0045(16) -0.0030(14) -0.0172(18)
C6 0.071(2) 0.0484(16) 0.0525(18) 0.0074(15) 0.0061(15) -0.0107(15)
C7 0.118(3) 0.060(2) 0.057(2) 0.0071(17) -0.014(2) -0.021(2)
C8 0.082(2) 0.0544(19) 0.069(2) 0.0054(17) -0.0185(19) -0.0023(17)
O4 0.61(3) 0.31(3) 0.262(18) 0.163(19) 0.26(2) 0.21(2)
O5 1.35(13) 0.222(17) 0.55(5) 0.000 0.63(7) 0.000

loop_
_atom_type_symbol
_atom_type_description
_atom_type_scat_dispersion_real
_atom_type_scat_dispersion_imag
_atom_type_scat_source
C C 0.0033 0.0016 'International Tables Vol C Tables 4.2.6.8 and 6.1.1.4'
H H 0.0000 0.0000 'International Tables Vol C Tables 4.2.6.8 and 6.1.1.4'
N N 0.0061 0.0033 'International Tables Vol C Tables 4.2.6.8 and 6.1.1.4'
O O 0.0106 0.0060 'International Tables Vol C Tables 4.2.6.8 and 6.1.1.4'
Cl Cl 0.1484 0.1585 'International Tables Vol C Tables 4.2.6.8 and 6.1.1.4'
Zn Zn 0.2839 1.4301 'International Tables Vol C Tables 4.2.6.8 and 6.1.1.4'

loop_
_geom_angle_atom_site_label_1
_geom_angle_atom_site_label_2
_geom_angle_atom_site_label_3
_geom_angle
_geom_angle_site_symmetry_1
_geom_angle_site_symmetry_3
N1 Zn N1 103.47(14) 2_556 .
N1 Zn Cl 109.95(10) 2_556 2_556
N1 Zn Cl 104.49(9) . 2_556
N1 Zn Cl 104.49(9) 2_556 .
N1 Zn Cl 109.95(10) . .
Cl Zn Cl 122.95(8) 2_556 .
C5 N1 C1 119.4(2) . .
C5 N1 Zn 120.9(2) . .
C1 N1 Zn 119.74(19) . .
C6 N2 C2 127.5(3) . .
C6 N2 H2A 116.2 . .
C2 N2 H2A 116.2 . .
C6 O2 C7 115.5(3) . .
C8 O3 C8 112.8(4) . 6_565
N1 C1 C2 122.5(3) . .
N1 C1 H1A 118.8 . .
C2 C1 H1A 118.8 . .
N2 C2 C1 124.5(3) . .
N2 C2 C3 118.1(3) . .
C1 C2 C3 117.4(3) . .
C4 C3 C2 119.4(3) . .
C4 C3 H3A 120.3 . .
C2 C3 H3A 120.3 . .
C3 C4 C5 119.7(3) . .
C3 C4 H4A 120.1 . .
C5 C4 H4A 120.1 . .
N1 C5 C4 121.5(3) . .
N1 C5 H5A 119.2 . .
C4 C5 H5A 119.2 . .
O1 C6 O2 125.0(3) . .
O1 C6 N2 125.6(3) . .
O2 C6 N2 109.4(3) . .
O2 C7 C8 108.6(3) . .
O2 C7 H7A 110.0 . .
C8 C7 H7A 110.0 . .
O2 C7 H7B 110.0 . .
C8 C7 H7B 110.0 . .
H7A C7 H7B 108.4 . .
O3 C8 C7 109.4(3) . .
O3 C8 H8A 109.8 . .
C7 C8 H8A 109.8 . .
O3 C8 H8B 109.8 . .
C7 C8 H8B 109.8 . .
H8A C8 H8B 108.3 . .
O4 O4 H402 42(2) 6_565 .
O4 O4 H401 137(3) 6_565 .
H402 O4 H401 145(7) . .

loop_
_geom_bond_atom_site_label_1
_geom_bond_atom_site_label_2
_geom_bond_distance
_geom_bond_site_symmetry_2
Zn N1 2.089(3) 2_556
Zn N1 2.089(3) .
Zn Cl 2.2550(17) 2_556
Zn Cl 2.2550(17) .
N1 C5 1.347(4) .
N1 C1 1.351(4) .
N2 C6 1.370(4) .
N2 C2 1.414(4) .
N2 H2A 0.8600 .
O1 C6 1.204(4) .
O2 C6 1.357(4) .
O2 C7 1.453(4) .
O3 C8 1.434(4) .
O3 C8 1.434(4) 6_565
C1 C2 1.406(4) .
C1 H1A 0.9300 .
C2 C3 1.411(5) .
C3 C4 1.383(6) .
C3 H3A 0.9300 .
C4 C5 1.393(5) .
C4 H4A 0.9300 .
C5 H5A 0.9300 .
C7 C8 1.507(5) .
C7 H7A 0.9700 .
C7 H7B 0.9700 .
C8 H8A 0.9700 .
C8 H8B 0.9700 .
O4 O4 1.33(3) 6_565
O4 H402 0.903(19) .
O4 H401 0.800(17) .

loop_
_geom_torsion_atom_site_label_1
_geom_torsion_atom_site_label_2
_geom_torsion_atom_site_label_3
_geom_torsion_atom_site_label_4
_geom_torsion
_geom_torsion_site_symmetry_1
N1 Zn N1 C5 -119.6(3) 2_556
Cl Zn N1 C5 -4.5(3) 2_556
Cl Zn N1 C5 129.2(2) .
N1 Zn N1 C1 61.28(19) 2_556
Cl Zn N1 C1 176.38(19) 2_556
Cl Zn N1 C1 -49.9(2) .
C5 N1 C1 C2 0.6(4) .
Zn N1 C1 C2 179.7(2) .
C6 N2 C2 C1 -0.3(6) .
C6 N2 C2 C3 179.9(4) .
N1 C1 C2 N2 179.7(3) .
N1 C1 C2 C3 -0.5(5) .
N2 C2 C3 C4 179.4(4) .
C1 C2 C3 C4 -0.4(6) .
C2 C3 C4 C5 1.1(7) .
C1 N1 C5 C4 0.1(5) .
Zn N1 C5 C4 -179.0(3) .
C3 C4 C5 N1 -1.0(7) .
C7 O2 C6 O1 1.1(6) .
C7 O2 C6 N2 -176.8(3) .
C2 N2 C6 O1 0.7(6) .
C2 N2 C6 O2 178.6(3) .
C6 O2 C7 C8 -172.7(3) .
C8 O3 C8 C7 170.1(2) 6_565
O2 C7 C8 O3 73.9(4) .

loop_
_platon_squeeze_void_nr
_platon_squeeze_void_average_x
_platon_squeeze_void_average_y
_platon_squeeze_void_average_z
_platon_squeeze_void_volume
_platon_squeeze_void_count_electrons
_platon_squeeze_void_content
1 0.000 0.500 -0.036 393 62 ' '
2 0.500 0.000 -0.003 393 62 ' '
